data_8105273
loop_
_publ_author_name
'Zeng, Wu-Lan'
'Wang, Xia'
'Yi-Ming, Hong'

_publ_section_title
;
 The crystal structure of
 3-(4-hydroxybenzyl)-1,5-dioxaspiro[5.5]undecane-2,4-dione, C16H18O5
;
_journal_issue 3
_journal_name_full 'Zeitschrift f\"ur Kristallographie - New Crystal Structures'
_journal_page_first 735
_journal_page_last 737
_journal_paper_doi 10.1515/ncrs-2019-0935
_journal_volume 235
_journal_year 2020
_chemical_formula_moiety 'C16 H18 O5'
_chemical_formula_sum 'C16 H18 O5'
_chemical_formula_weight 290.30
_space_group_crystal_system monoclinic
_space_group_IT_number 14
_space_group_name_Hall '-P 2ybc'
_space_group_name_H-M_alt 'P 1 21/c 1'
_atom_sites_solution_hydrogens geom
_cell_angle_alpha 90
_cell_angle_beta 101.07(3)
_cell_angle_gamma 90
_cell_formula_units_Z 4
_cell_length_a 11.281(2)
_cell_length_b 12.321(3)
_cell_length_c 10.630(2)
_cell_measurement_reflns_used 7845
_cell_measurement_temperature 293(2)
_cell_measurement_theta_max 27.51
_cell_measurement_theta_min 3.35
_cell_volume 1450.0(5)
_computing_cell_refinement 'Rapid Auto Ver 2.40(Rigaku 2003)'
_computing_data_collection 'Rapid Auto Ver 2.40(Rigaku 2003)'
_computing_data_reduction 'Rapid Auto Ver 2.40(Rigaku 2003)'
_computing_molecular_graphics 'Olex2 (Dolomanov et al., 2009)'
_computing_publication_material 'CIFTAB (Sheldrick, 2013)'
_computing_structure_refinement 'ShelXL (Sheldrick, 2015)'
_computing_structure_solution 'ShelXT (Sheldrick, 2015)'
_diffrn_ambient_temperature 293(2)
_diffrn_measured_fraction_theta_full 0.960
_diffrn_measured_fraction_theta_max 0.957
_diffrn_measurement_device_type 'Rigaku Spider Rapid IP Area Detector'
_diffrn_measurement_method '\w scans'
_diffrn_radiation_monochromator graphite
_diffrn_radiation_type MoK\a
_diffrn_radiation_wavelength 0.71073
_diffrn_reflns_av_R_equivalents 0.0375
_diffrn_reflns_av_unetI/netI 0.0337
_diffrn_reflns_Laue_measured_fraction_full 0.960
_diffrn_reflns_Laue_measured_fraction_max 0.957
_diffrn_reflns_limit_h_max 14
_diffrn_reflns_limit_h_min -14
_diffrn_reflns_limit_k_max 16
_diffrn_reflns_limit_k_min -15
_diffrn_reflns_limit_l_max 13
_diffrn_reflns_limit_l_min -12
_diffrn_reflns_number 13289
_diffrn_reflns_point_group_measured_fraction_full 0.960
_diffrn_reflns_point_group_measured_fraction_max 0.957
_diffrn_reflns_theta_full 25.242
_diffrn_reflns_theta_max 27.482
_diffrn_reflns_theta_min 3.307
_exptl_absorpt_coefficient_mu 0.099
_exptl_absorpt_correction_T_max 1.000
_exptl_absorpt_correction_T_min 0.785
_exptl_absorpt_correction_type multi-scan
_exptl_absorpt_process_details 'ABSCOR by T.Higashi March, 2001'
_exptl_crystal_colour yellow
_exptl_crystal_density_diffrn 1.330
_exptl_crystal_density_method 'not measured'
_exptl_crystal_description block
_exptl_crystal_F_000 616
_exptl_crystal_size_max 0.18
_exptl_crystal_size_mid 0.10
_exptl_crystal_size_min 0.08
_refine_diff_density_max 0.209
_refine_diff_density_min -0.152
_refine_diff_density_rms 0.038
_refine_ls_extinction_coef .
_refine_ls_extinction_method none
_refine_ls_goodness_of_fit_ref 1.061
_refine_ls_hydrogen_treatment constr
_refine_ls_matrix_type full
_refine_ls_number_parameters 190
_refine_ls_number_reflns 3175
_refine_ls_number_restraints 0
_refine_ls_restrained_S_all 1.061
_refine_ls_R_factor_all 0.0571
_refine_ls_R_factor_gt 0.0421
_refine_ls_shift/su_max 0.000
_refine_ls_shift/su_mean 0.000
_refine_ls_structure_factor_coef Fsqd
_refine_ls_weighting_details 'w=1/[\s^2^(Fo^2^)+(0.0508P)^2^+0.1746P] where P=(Fo^2^+2Fc^2^)/3'
_refine_ls_weighting_scheme calc
_refine_ls_wR_factor_gt 0.1036
_refine_ls_wR_factor_ref 0.1123
_reflns_Friedel_coverage 0.000
_reflns_Friedel_fraction_full .
_reflns_Friedel_fraction_max .
_reflns_number_gt 2410
_reflns_number_total 3175
_reflns_threshold_expression 'I > 2\s(I)'
_cod_data_source_file suppl_ncrs-2019-0935_suppl.cif
_cod_data_source_block 1
_cod_original_cell_volume 1450.1(5)
_cod_database_code 8105273
_shelx_space_group_comment
;
The symmetry employed for this shelxl refinement is uniquely defined
by the following loop, which should always be used as a source of
symmetry information in preference to the above space-group names.
They are only intended as comments.
;
_shelx_estimated_absorpt_t_max 0.970
_shelx_estimated_absorpt_t_min 0.957
_olex2_refinement_description
;
1. Fixed Uiso
 At 1.2 times of:
  All C(H) groups, All C(H,H) groups
 At 1.5 times of:
  All O(H) groups
2.a Ternary CH refined with riding coordinates:
 C8(H8)
2.b Secondary CH2 refined with riding coordinates:
 C6(H6A,H6B), C10(H10A,H10B), C2(H2A,H2B), C5(H5A,H5B), C4(H4A,H4B), C3(H3A,H3B)
2.c Aromatic/amide H refined with riding coordinates:
 C15(H15), C16(H16), C13(H13), C12(H12)
2.d Tetrahedral OH refined with riding coordinates:
 O5(H5)
;

loop_
_space_group_symop_operation_xyz
'x, y, z'
'-x, y+1/2, -z+1/2'
'-x, -y, -z'
'x, -y-1/2, z-1/2'

loop_
_atom_site_label
_atom_site_type_symbol
_atom_site_fract_x
_atom_site_fract_y
_atom_site_fract_z
_atom_site_U_iso_or_equiv
_atom_site_adp_type
_atom_site_occupancy
_atom_site_site_symmetry_order
_atom_site_calc_flag
_atom_site_refinement_flags_posn
_atom_site_refinement_flags_adp
_atom_site_refinement_flags_occupancy
_atom_site_disorder_assembly
_atom_site_disorder_group
C1 C 0.34340(12) 0.51371(11) 0.14824(14) 0.0477(3) Uani 1 1 d . . . . .
C2 C 0.41904(15) 0.49231(13) 0.27805(16) 0.0660(4) Uani 1 1 d . . . . .
H2A H 0.416310 0.555272 0.332194 0.079 Uiso 1 1 calc R . . . .
H2B H 0.502301 0.481528 0.269501 0.079 Uiso 1 1 calc R . . . .
C3 C 0.37643(18) 0.39354(14) 0.34179(17) 0.0721(5) Uani 1 1 d . . . . .
H3A H 0.297548 0.408057 0.361666 0.086 Uiso 1 1 calc R . . . .
H3B H 0.432006 0.378977 0.421610 0.086 Uiso 1 1 calc R . . . .
C4 C 0.36885(18) 0.29436(14) 0.25515(18) 0.0764(5) Uani 1 1 d . . . . .
H4A H 0.449150 0.275104 0.242655 0.092 Uiso 1 1 calc R . . . .
H4B H 0.336755 0.233468 0.295805 0.092 Uiso 1 1 calc R . . . .
C5 C 0.28849(17) 0.31679(13) 0.12647(18) 0.0703(5) Uani 1 1 d . . . . .
H5A H 0.206491 0.329297 0.138416 0.084 Uiso 1 1 calc R . . . .
H5B H 0.287848 0.253794 0.071606 0.084 Uiso 1 1 calc R . . . .
C6 C 0.33202(15) 0.41531(11) 0.06157(15) 0.0560(4) Uani 1 1 d . . . . .
H6A H 0.409834 0.399410 0.039763 0.067 Uiso 1 1 calc R . . . .
H6B H 0.275412 0.430859 -0.017247 0.067 Uiso 1 1 calc R . . . .
C7 C 0.15031(12) 0.59850(10) 0.07791(14) 0.0464(3) Uani 1 1 d . . . . .
C8 C 0.20022(13) 0.64780(11) -0.03011(13) 0.0504(3) Uani 1 1 d . . . . .
H8 H 0.184354 0.594995 -0.100275 0.060 Uiso 1 1 calc R . . . .
C9 C 0.33525(14) 0.66330(11) -0.00039(16) 0.0564(4) Uani 1 1 d . . . . .
C10 C 0.13119(16) 0.75144(12) -0.08176(14) 0.0583(4) Uani 1 1 d . . . . .
H10A H 0.166309 0.779694 -0.151514 0.070 Uiso 1 1 calc R . . . .
H10B H 0.048110 0.731977 -0.116886 0.070 Uiso 1 1 calc R . . . .
C11 C 0.13127(13) 0.84050(10) 0.01565(13) 0.0481(3) Uani 1 1 d . . . . .
C12 C 0.22796(14) 0.91193(11) 0.04705(16) 0.0569(4) Uani 1 1 d . . . . .
H12 H 0.295922 0.902156 0.010748 0.068 Uiso 1 1 calc R . . . .
C13 C 0.22517(13) 0.99688(12) 0.13081(16) 0.0569(4) Uani 1 1 d . . . . .
H13 H 0.290822 1.043656 0.150439 0.068 Uiso 1 1 calc R . . . .
C14 C 0.12522(12) 1.01259(11) 0.18548(14) 0.0478(3) Uani 1 1 d . . . . .
C15 C 0.02871(12) 0.94201(11) 0.15733(14) 0.0485(3) Uani 1 1 d . . . . .
H15 H -0.038441 0.951400 0.195069 0.058 Uiso 1 1 calc R . . . .
C16 C 0.03229(12) 0.85757(11) 0.07306(13) 0.0486(3) Uani 1 1 d . . . . .
H16 H -0.033416 0.810779 0.054172 0.058 Uiso 1 1 calc R . . . .
O1 O 0.38826(12) 0.72598(10) -0.05560(14) 0.0842(4) Uani 1 1 d . . . . .
O2 O 0.04605(9) 0.60696(8) 0.08679(12) 0.0672(3) Uani 1 1 d . . . . .
O3 O 0.39868(9) 0.60285(8) 0.09405(11) 0.0620(3) Uani 1 1 d . . . . .
O4 O 0.22616(8) 0.54632(7) 0.17008(9) 0.0489(2) Uani 1 1 d . . . . .
O5 O 0.12675(10) 1.09938(9) 0.26593(11) 0.0659(3) Uani 1 1 d . . . . .
H5 H 0.071231 1.093735 0.305248 0.099 Uiso 1 1 calc R . . . .

loop_
_atom_site_aniso_label
_atom_site_aniso_U_11
_atom_site_aniso_U_22
_atom_site_aniso_U_33
_atom_site_aniso_U_23
_atom_site_aniso_U_13
_atom_site_aniso_U_12
O4 0.0509(5) 0.0499(5) 0.0488(5) 0.0011(4) 0.0171(5) 0.0065(4)
O3 0.0494(6) 0.0588(6) 0.0799(8) 0.0074(5) 0.0172(6) -0.0055(4)
O5 0.0573(6) 0.0660(7) 0.0756(8) -0.0169(5) 0.0161(6) -0.0006(5)
O2 0.0500(6) 0.0609(6) 0.0951(9) 0.0157(6) 0.0250(6) 0.0074(5)
C15 0.0425(7) 0.0516(7) 0.0527(8) 0.0077(6) 0.0124(6) 0.0073(5)
C16 0.0461(7) 0.0464(7) 0.0525(8) 0.0079(6) 0.0072(6) 0.0032(5)
C7 0.0499(8) 0.0370(6) 0.0539(8) -0.0040(5) 0.0138(7) 0.0022(5)
C11 0.0551(8) 0.0445(7) 0.0454(7) 0.0117(5) 0.0114(6) 0.0118(6)
O1 0.0869(9) 0.0672(7) 0.1156(10) 0.0235(7) 0.0624(8) 0.0094(6)
C14 0.0456(7) 0.0463(7) 0.0506(8) 0.0054(6) 0.0069(6) 0.0088(5)
C13 0.0457(8) 0.0495(8) 0.0773(11) 0.0031(7) 0.0160(8) 0.0026(6)
C9 0.0643(9) 0.0467(7) 0.0661(9) 0.0004(7) 0.0325(8) 0.0056(6)
C12 0.0541(8) 0.0524(8) 0.0704(10) 0.0093(7) 0.0272(8) 0.0090(6)
C8 0.0620(9) 0.0475(7) 0.0436(8) -0.0047(6) 0.0151(7) 0.0052(6)
C1 0.0418(7) 0.0488(7) 0.0536(8) 0.0002(6) 0.0123(6) 0.0005(5)
C6 0.0602(9) 0.0542(8) 0.0547(9) -0.0059(6) 0.0137(7) 0.0120(6)
C10 0.0749(10) 0.0572(8) 0.0434(8) 0.0061(6) 0.0134(7) 0.0117(7)
C2 0.0588(9) 0.0697(10) 0.0633(10) -0.0032(8) -0.0037(8) 0.0003(7)
C5 0.0840(12) 0.0472(8) 0.0785(12) -0.0084(8) 0.0127(10) 0.0013(7)
C4 0.0900(13) 0.0582(9) 0.0815(13) 0.0127(9) 0.0177(10) 0.0133(8)
C3 0.0792(12) 0.0756(11) 0.0574(10) 0.0104(8) 0.0029(9) 0.0118(8)

loop_
_atom_type_symbol
_atom_type_description
_atom_type_scat_dispersion_real
_atom_type_scat_dispersion_imag
_atom_type_scat_source
C C 0.0033 0.0016 'International Tables Vol C Tables 4.2.6.8 and 6.1.1.4'
H H 0.0000 0.0000 'International Tables Vol C Tables 4.2.6.8 and 6.1.1.4'
O O 0.0106 0.0060 'International Tables Vol C Tables 4.2.6.8 and 6.1.1.4'

loop_
_geom_angle_atom_site_label_1
_geom_angle_atom_site_label_2
_geom_angle_atom_site_label_3
_geom_angle
_geom_angle_site_symmetry_1
_geom_angle_site_symmetry_3
C7 O4 C1 119.59(10) . .
C9 O3 C1 120.95(11) . .
C14 O5 H5 109.5 . .
C16 C15 H15 120.1 . .
C16 C15 C14 119.73(13) . .
C14 C15 H15 120.1 . .
C15 C16 H16 119.1 . .
C15 C16 C11 121.78(13) . .
C11 C16 H16 119.1 . .
O4 C7 C8 118.33(12) . .
O2 C7 O4 118.86(12) . .
O2 C7 C8 122.77(13) . .
C16 C11 C12 117.30(13) . .
C16 C11 C10 121.18(14) . .
C12 C11 C10 121.45(13) . .
O5 C14 C15 122.88(12) . .
O5 C14 C13 117.43(13) . .
C13 C14 C15 119.70(13) . .
C14 C13 H13 120.0 . .
C14 C13 C12 120.08(14) . .
C12 C13 H13 120.0 . .
O3 C9 C8 117.32(12) . .
O1 C9 O3 118.70(15) . .
O1 C9 C8 123.98(15) . .
C11 C12 H12 119.3 . .
C13 C12 C11 121.40(13) . .
C13 C12 H12 119.3 . .
C7 C8 C9 113.79(12) . .
C7 C8 H8 105.8 . .
C7 C8 C10 111.71(11) . .
C9 C8 H8 105.8 . .
C9 C8 C10 113.01(12) . .
C10 C8 H8 105.8 . .
O4 C1 C6 110.35(11) . .
O4 C1 C2 106.14(11) . .
O3 C1 O4 109.48(10) . .
O3 C1 C6 111.15(11) . .
O3 C1 C2 106.81(12) . .
C2 C1 C6 112.71(12) . .
C1 C6 H6A 109.4 . .
C1 C6 H6B 109.4 . .
C1 C6 C5 111.08(12) . .
H6A C6 H6B 108.0 . .
C5 C6 H6A 109.4 . .
C5 C6 H6B 109.4 . .
C11 C10 C8 115.13(12) . .
C11 C10 H10A 108.5 . .
C11 C10 H10B 108.5 . .
C8 C10 H10A 108.5 . .
C8 C10 H10B 108.5 . .
H10A C10 H10B 107.5 . .
C1 C2 H2A 109.1 . .
C1 C2 H2B 109.1 . .
C1 C2 C3 112.29(13) . .
H2A C2 H2B 107.9 . .
C3 C2 H2A 109.1 . .
C3 C2 H2B 109.1 . .
C6 C5 H5A 109.3 . .
C6 C5 H5B 109.3 . .
H5A C5 H5B 108.0 . .
C4 C5 C6 111.43(14) . .
C4 C5 H5A 109.3 . .
C4 C5 H5B 109.3 . .
C5 C4 H4A 109.5 . .
C5 C4 H4B 109.5 . .
C5 C4 C3 110.75(14) . .
H4A C4 H4B 108.1 . .
C3 C4 H4A 109.5 . .
C3 C4 H4B 109.5 . .
C2 C3 C4 111.09(15) . .
C2 C3 H3A 109.4 . .
C2 C3 H3B 109.4 . .
C4 C3 H3A 109.4 . .
C4 C3 H3B 109.4 . .
H3A C3 H3B 108.0 . .

loop_
_geom_bond_atom_site_label_1
_geom_bond_atom_site_label_2
_geom_bond_distance
_geom_bond_site_symmetry_2
O4 C7 1.3355(17) .
O4 C1 1.4432(16) .
O3 C9 1.3412(19) .
O3 C1 1.4369(16) .
O5 H5 0.8200 .
O5 C14 1.3673(17) .
O2 C7 1.2024(16) .
C15 H15 0.9300 .
C15 C16 1.379(2) .
C15 C14 1.381(2) .
C16 H16 0.9300 .
C16 C11 1.3876(19) .
C7 C8 1.5009(19) .
C11 C12 1.391(2) .
C11 C10 1.509(2) .
O1 C9 1.1972(17) .
C14 C13 1.3778(19) .
C13 H13 0.9300 .
C13 C12 1.378(2) .
C9 C8 1.507(2) .
C12 H12 0.9300 .
C8 H8 0.9800 .
C8 C10 1.541(2) .
C1 C6 1.5133(19) .
C1 C2 1.500(2) .
C6 H6A 0.9700 .
C6 H6B 0.9700 .
C6 C5 1.523(2) .
C10 H10A 0.9700 .
C10 H10B 0.9700 .
C2 H2A 0.9700 .
C2 H2B 0.9700 .
C2 C3 1.515(2) .
C5 H5A 0.9700 .
C5 H5B 0.9700 .
C5 C4 1.514(3) .
C4 H4A 0.9700 .
C4 H4B 0.9700 .
C4 C3 1.523(2) .
C3 H3A 0.9700 .
C3 H3B 0.9700 .

loop_
_geom_hbond_atom_site_label_D
_geom_hbond_atom_site_label_H
_geom_hbond_atom_site_label_A
_geom_hbond_distance_DH
_geom_hbond_distance_HA
_geom_hbond_distance_DA
_geom_hbond_angle_DHA
_geom_hbond_site_symmetry_A
_geom_hbond_publ_flag
O5 H5 O2 0.82 1.92 2.7264(17) 168.6 2 yes
